data_7016676
loop_
_publ_author_name
'Howson, Suzanne E.'
'Allan, Laura E. N.'
'Chmel, Nikola P.'
'Clarkson, Guy J.'
'Deeth, Robert J.'
'Faulkner, Alan D.'
'Simpson, Daniel H.'
'Scott, Peter'

_publ_section_title
;
 Origins of stereoselectivity in optically pure
 phenylethaniminopyridine tris-chelates M(NN')(3)(n+) (M = Mn, Fe, Co,
 Ni and Zn).
;
_journal_issue 40
_journal_name_full 'Dalton transactions (Cambridge, England : 2003)'
_journal_page_first 10416
_journal_page_last 10433
_journal_paper_doi 10.1039/c1dt10588d
_journal_volume 40
_journal_year 2011
_chemical_absolute_configuration rmad
_chemical_formula_sum 'C48 H53 Cl2 N7 O10 Zn'
_chemical_formula_weight 1024.24
_chemical_name_systematic
;
?
;
_space_group_IT_number 4
_symmetry_cell_setting monoclinic
_symmetry_space_group_name_Hall 'P 2yb'
_symmetry_space_group_name_H-M 'P 1 21 1'
_atom_sites_solution_hydrogens geom
_atom_sites_solution_primary direct
_atom_sites_solution_secondary difmap
_audit_creation_method SHELXL-97
_cell_angle_alpha 90.00
_cell_angle_beta 103.3800(10)
_cell_angle_gamma 90.00
_cell_formula_units_Z 2
_cell_length_a 12.12947(12)
_cell_length_b 13.37998(12)
_cell_length_c 15.44345(15)
_cell_measurement_reflns_used 33287
_cell_measurement_temperature 100(2)
_cell_measurement_theta_max 70.91
_cell_measurement_theta_min 3.30
_cell_volume 2438.32(4)
_computing_cell_refinement 'CrysAlis RED, Oxford Diffraction Ltd'
_computing_data_collection 'CrysAlis CCD, Oxford Diffraction Ltd'
_computing_data_reduction 'CrysAlis RED, Oxford Diffraction Ltd'
_computing_molecular_graphics 'SHELXTL (Sheldrick, 1997)'
_computing_publication_material 'SHELXTL (Sheldrick, 1997)'
_computing_structure_refinement 'SHELXL-97 (Sheldrick, 1997)'
_computing_structure_solution 'SHELXS-97 (Sheldrick, 1990)'
_diffrn_ambient_temperature 100(2)
_diffrn_detector_area_resol_mean 10.2833
_diffrn_measured_fraction_theta_full 0.997
_diffrn_measured_fraction_theta_max 0.997
_diffrn_measurement_device_type 'Oxford Diffraction Gemini R'
_diffrn_measurement_method '\f & \w scans'
_diffrn_radiation_monochromator graphite
_diffrn_radiation_source 'Enhance (Mo) X-ray Source'
_diffrn_radiation_type CuK\a
_diffrn_radiation_wavelength 1.54184
_diffrn_reflns_av_R_equivalents 0.0421
_diffrn_reflns_av_sigmaI/netI 0.0260
_diffrn_reflns_limit_h_max 14
_diffrn_reflns_limit_h_min -14
_diffrn_reflns_limit_k_max 16
_diffrn_reflns_limit_k_min -15
_diffrn_reflns_limit_l_max 18
_diffrn_reflns_limit_l_min -18
_diffrn_reflns_number 49726
_diffrn_reflns_theta_full 71.05
_diffrn_reflns_theta_max 71.05
_diffrn_reflns_theta_min 3.75
_diffrn_standards_decay_% nil
_exptl_absorpt_coefficient_mu 2.245
_exptl_absorpt_correction_T_max 1.00
_exptl_absorpt_correction_T_min 0.43
_exptl_absorpt_correction_type multi-scan
_exptl_absorpt_process_details 'ABSPACK(CrysAlis, Oxford Diffraction)'
_exptl_crystal_colour colourless
_exptl_crystal_density_diffrn 1.395
_exptl_crystal_density_method 'not measured'
_exptl_crystal_description block
_exptl_crystal_F_000 1068
_exptl_crystal_size_max 0.35
_exptl_crystal_size_mid 0.35
_exptl_crystal_size_min 0.20
_refine_diff_density_max 1.115
_refine_diff_density_min -0.511
_refine_diff_density_rms 0.082
_refine_ls_abs_structure_details 'Flack H D (1983), Acta Cryst. A39, 876-881, 4358'
_refine_ls_abs_structure_Flack 0.007(14)
_refine_ls_extinction_method none
_refine_ls_goodness_of_fit_ref 1.046
_refine_ls_hydrogen_treatment constr
_refine_ls_matrix_type full
_refine_ls_number_parameters 615
_refine_ls_number_reflns 9264
_refine_ls_number_restraints 19
_refine_ls_restrained_S_all 1.049
_refine_ls_R_factor_all 0.0495
_refine_ls_R_factor_gt 0.0488
_refine_ls_shift/su_max 0.000
_refine_ls_shift/su_mean 0.000
_refine_ls_structure_factor_coef Fsqd
_refine_ls_weighting_details 'calc w=1/[\s^2^(Fo^2^)+(0.1050P)^2^+0.7053P] where P=(Fo^2^+2Fc^2^)/3'
_refine_ls_weighting_scheme calc
_refine_ls_wR_factor_gt 0.1312
_refine_ls_wR_factor_ref 0.1323
_reflns_number_gt 9080
_reflns_number_total 9264
_reflns_threshold_expression >2sigma(I)
_cod_data_source_file c1dt10588d.txt
_cod_data_source_block ds1
_cod_original_sg_symbol_H-M P2(1)
_cod_database_code 7016676

loop_
_symmetry_equiv_pos_as_xyz
'x, y, z'
'-x, y+1/2, -z'

loop_
_atom_site_label
_atom_site_type_symbol
_atom_site_fract_x
_atom_site_fract_y
_atom_site_fract_z
_atom_site_U_iso_or_equiv
_atom_site_adp_type
_atom_site_occupancy
_atom_site_symmetry_multiplicity
_atom_site_calc_flag
_atom_site_refinement_flags
Zn1 Zn 0.69806(3) 0.34862(3) 0.31992(2) 0.02129(11) Uani 1 1 d .
N1 N 0.6857(2) 0.30212(19) 0.45091(16) 0.0243(5) Uani 1 1 d .
C1 C 0.7586(3) 0.2492(2) 0.5111(2) 0.0299(6) Uani 1 1 d .
H1A H 0.8229 0.2212 0.4948 0.036 Uiso 1 1 calc R
C2 C 0.7450(3) 0.2328(3) 0.5974(2) 0.0350(7) Uani 1 1 d .
H2A H 0.7986 0.1943 0.6386 0.042 Uiso 1 1 calc R
C3 C 0.6521(3) 0.2737(3) 0.6214(2) 0.0327(7) Uani 1 1 d .
H3A H 0.6414 0.2645 0.6799 0.039 Uiso 1 1 calc R
C4 C 0.5745(3) 0.3284(2) 0.5592(2) 0.0302(7) Uani 1 1 d .
H4A H 0.5089 0.3559 0.5739 0.036 Uiso 1 1 calc R
C5 C 0.5948(2) 0.3419(2) 0.47581(19) 0.0255(5) Uani 1 1 d .
C6 C 0.5170(3) 0.4013(2) 0.4072(2) 0.0267(6) Uani 1 1 d .
H6A H 0.4501 0.4293 0.4194 0.032 Uiso 1 1 calc R
N2 N 0.54006(19) 0.41474(18) 0.33210(16) 0.0227(5) Uani 1 1 d .
C7 C 0.4584(2) 0.4694(2) 0.2608(2) 0.0262(6) Uani 1 1 d .
H7A H 0.5041 0.5103 0.2276 0.031 Uiso 1 1 calc R
N7 N 0.9984(4) 0.8499(6) 0.2989(4) 0.0964(18) Uani 1 1 d .
C8 C 0.3802(3) 0.5405(3) 0.2943(2) 0.0351(7) Uani 1 1 d .
H8A H 0.4255 0.5878 0.3365 0.053 Uiso 1 1 calc R
H8B H 0.3308 0.5024 0.3242 0.053 Uiso 1 1 calc R
H8C H 0.3338 0.5773 0.2440 0.053 Uiso 1 1 calc R
C9 C 0.3915(2) 0.3952(2) 0.1956(2) 0.0261(6) Uani 1 1 d .
C10 C 0.3636(3) 0.4183(3) 0.1057(2) 0.0334(7) Uani 1 1 d .
H10A H 0.3896 0.4793 0.0860 0.040 Uiso 1 1 calc R
C11 C 0.2982(3) 0.3539(4) 0.0437(2) 0.0407(7) Uani 1 1 d .
H11A H 0.2800 0.3710 -0.0176 0.049 Uiso 1 1 calc R
C12 C 0.2598(3) 0.2648(3) 0.0717(2) 0.0405(8) Uani 1 1 d .
H12A H 0.2167 0.2197 0.0296 0.049 Uiso 1 1 calc R
C13 C 0.2851(3) 0.2418(3) 0.1623(3) 0.0380(7) Uani 1 1 d .
H13A H 0.2572 0.1817 0.1822 0.046 Uiso 1 1 calc R
C14 C 0.3501(3) 0.3058(3) 0.2229(2) 0.0303(6) Uani 1 1 d .
H14A H 0.3672 0.2891 0.2843 0.036 Uiso 1 1 calc R
N3 N 0.8599(2) 0.27620(19) 0.32482(16) 0.0240(5) Uani 1 1 d .
C15 C 0.8805(3) 0.1831(2) 0.3007(2) 0.0271(6) Uani 1 1 d .
H15A H 0.8186 0.1382 0.2838 0.033 Uiso 1 1 calc R
C16 C 0.9884(3) 0.1494(3) 0.2995(2) 0.0317(7) Uani 1 1 d .
H16A H 0.9998 0.0825 0.2827 0.038 Uiso 1 1 calc R
C17 C 1.0787(3) 0.2143(3) 0.3228(2) 0.0332(7) Uani 1 1 d .
H17A H 1.1533 0.1930 0.3223 0.040 Uiso 1 1 calc R
C18 C 1.0584(3) 0.3114(3) 0.3469(2) 0.0304(6) Uani 1 1 d .
H18A H 1.1188 0.3580 0.3627 0.037 Uiso 1 1 calc R
C19 C 0.9485(2) 0.3390(3) 0.34755(18) 0.0247(5) Uani 1 1 d .
C20 C 0.9224(2) 0.4409(2) 0.37433(19) 0.0260(6) Uani 1 1 d .
H20A H 0.9824 0.4871 0.3942 0.031 Uiso 1 1 calc R
N4 N 0.8212(2) 0.46742(19) 0.37107(16) 0.0238(5) Uani 1 1 d .
C21 C 0.7975(3) 0.5686(2) 0.4008(2) 0.0290(6) Uani 1 1 d .
H21A H 0.7368 0.5988 0.3529 0.035 Uiso 1 1 calc R
C22 C 0.8989(3) 0.6404(3) 0.4185(3) 0.0369(7) Uani 1 1 d .
H22A H 0.9288 0.6458 0.3650 0.055 Uiso 1 1 calc R
H22B H 0.9582 0.6147 0.4678 0.055 Uiso 1 1 calc R
H22C H 0.8746 0.7064 0.4342 0.055 Uiso 1 1 calc R
C23 C 0.7514(3) 0.5605(2) 0.4841(2) 0.0286(6) Uani 1 1 d .
C24 C 0.6575(3) 0.6169(3) 0.4913(2) 0.0342(7) Uani 1 1 d .
H24A H 0.6201 0.6576 0.4429 0.041 Uiso 1 1 calc R
C25 C 0.6181(3) 0.6138(3) 0.5688(3) 0.0409(8) Uani 1 1 d .
H25A H 0.5534 0.6518 0.5728 0.049 Uiso 1 1 calc R
C26 C 0.6727(3) 0.5557(3) 0.6404(3) 0.0398(8) Uani 1 1 d .
H26A H 0.6457 0.5537 0.6935 0.048 Uiso 1 1 calc R
C27 C 0.7677(3) 0.5003(3) 0.6335(2) 0.0341(7) Uani 1 1 d .
H27A H 0.8061 0.4607 0.6822 0.041 Uiso 1 1 calc R
C28 C 0.8063(3) 0.5029(2) 0.5559(2) 0.0292(6) Uani 1 1 d .
H28A H 0.8710 0.4648 0.5518 0.035 Uiso 1 1 calc R
N5 N 0.61447(19) 0.21919(18) 0.25136(16) 0.0230(5) Uani 1 1 d .
C29 C 0.5924(3) 0.1338(2) 0.2882(2) 0.0259(6) Uani 1 1 d .
H29A H 0.6042 0.1302 0.3511 0.031 Uiso 1 1 calc R
C30 C 0.5525(3) 0.0495(3) 0.2376(2) 0.0316(7) Uani 1 1 d .
H30A H 0.5379 -0.0108 0.2654 0.038 Uiso 1 1 calc R
C31 C 0.5349(3) 0.0554(3) 0.1471(2) 0.0368(7) Uani 1 1 d .
H31A H 0.5087 -0.0014 0.1112 0.044 Uiso 1 1 calc R
C32 C 0.5555(3) 0.1450(3) 0.1076(2) 0.0343(7) Uani 1 1 d .
H32A H 0.5420 0.1511 0.0447 0.041 Uiso 1 1 calc R
C33 C 0.5965(2) 0.2249(2) 0.1628(2) 0.0257(6) Uani 1 1 d .
C34 C 0.6263(2) 0.3205(2) 0.12648(19) 0.0261(6) Uani 1 1 d .
H34A H 0.6076 0.3319 0.0641 0.031 Uiso 1 1 calc R
N6 N 0.6774(2) 0.38764(19) 0.17942(16) 0.0231(5) Uani 1 1 d .
C35 C 0.7128(3) 0.4825(2) 0.1456(2) 0.0275(6) Uani 1 1 d .
H35A H 0.6976 0.5369 0.1856 0.033 Uiso 1 1 calc R
C36 C 0.6497(3) 0.5093(3) 0.0510(2) 0.0371(8) Uani 1 1 d .
H36A H 0.5680 0.5101 0.0474 0.056 Uiso 1 1 calc R
H36B H 0.6668 0.4596 0.0094 0.056 Uiso 1 1 calc R
H36C H 0.6740 0.5755 0.0356 0.056 Uiso 1 1 calc R
C37 C 0.8400(3) 0.4811(3) 0.1523(2) 0.0320(7) Uani 1 1 d .
C38 C 0.9038(4) 0.5661(4) 0.1783(3) 0.0510(10) Uani 1 1 d U
H38A H 0.8688 0.6246 0.1942 0.061 Uiso 1 1 calc R
C39 C 1.0215(4) 0.5657(5) 0.1811(3) 0.0678(14) Uani 1 1 d U
H39A H 1.0657 0.6238 0.1994 0.081 Uiso 1 1 calc R
C40 C 1.0722(3) 0.4795(5) 0.1568(3) 0.0635(12) Uani 1 1 d U
H40A H 1.1512 0.4786 0.1591 0.076 Uiso 1 1 calc R
C41 C 1.0088(3) 0.3984(5) 0.1302(3) 0.0567(11) Uani 1 1 d U
H41A H 1.0430 0.3406 0.1121 0.068 Uiso 1 1 calc R
C42 C 0.8934(3) 0.3976(3) 0.1285(2) 0.0390(8) Uani 1 1 d .
H42A H 0.8506 0.3386 0.1108 0.047 Uiso 1 1 calc R
C43 C 0.9031(4) 0.8555(4) 0.2759(3) 0.0601(11) Uani 1 1 d .
C44 C 0.7823(5) 0.8605(6) 0.2476(4) 0.0763(16) Uani 1 1 d .
H44A H 0.7527 0.7952 0.2244 0.114 Uiso 1 1 calc R
H44C H 0.7611 0.9110 0.2007 0.114 Uiso 1 1 calc R
H44B H 0.7504 0.8787 0.2982 0.114 Uiso 1 1 calc R
C45 C -0.1537(7) 1.0977(6) 0.0536(5) 0.098(2) Uani 1 1 d .
H45C H -0.1705 1.1657 0.0703 0.148 Uiso 1 1 calc R
H45A H -0.1825 1.0494 0.0908 0.148 Uiso 1 1 calc R
H45B H -0.1902 1.0860 -0.0091 0.148 Uiso 1 1 calc R
C46 C -0.0308(8) 1.0855(5) 0.0669(4) 0.088(2) Uani 1 1 d .
H46A H -0.0070 1.1041 0.0119 0.105 Uiso 1 1 calc R
H46B H 0.0089 1.1298 0.1156 0.105 Uiso 1 1 calc R
O1 O -0.0021(4) 0.9853(4) 0.0887(3) 0.0794(11) Uani 1 1 d .
C47 C 0.1099(5) 0.9601(6) 0.1033(4) 0.0761(17) Uani 1 1 d .
O2 O 0.1887(8) 1.0127(7) 0.1036(7) 0.172(4) Uani 1 1 d .
C48 C 0.1297(6) 0.8506(7) 0.1189(4) 0.0888(18) Uani 1 1 d .
H48C H 0.2080 0.8344 0.1173 0.133 Uiso 1 1 calc R
H48A H 0.0775 0.8129 0.0724 0.133 Uiso 1 1 calc R
H48B H 0.1167 0.8327 0.1772 0.133 Uiso 1 1 calc R
Cl10 Cl 0.74979(7) 0.97622(6) 0.47901(6) 0.03647(18) Uani 1 1 d .
O11 O 0.8096(2) 1.0068(2) 0.56556(19) 0.0427(6) Uani 1 1 d .
O12 O 0.8027(3) 1.0221(3) 0.4147(2) 0.0576(8) Uani 1 1 d .
O13 O 0.6344(2) 1.0101(3) 0.4649(2) 0.0522(8) Uani 1 1 d .
O14 O 0.7506(4) 0.8705(2) 0.4732(2) 0.0661(10) Uani 1 1 d .
Cl20 Cl 0.49302(8) 0.74734(6) 0.15156(5) 0.03831(19) Uani 1 1 d .
O21 O 0.4491(4) 0.8175(3) 0.2033(3) 0.0752(11) Uani 1 1 d .
O22 O 0.5407(3) 0.8003(3) 0.0888(2) 0.0609(9) Uani 1 1 d .
O23 O 0.5773(4) 0.6897(3) 0.2110(3) 0.0863(13) Uani 1 1 d .
O24 O 0.4042(4) 0.6826(3) 0.1056(2) 0.0729(11) Uani 1 1 d .

loop_
_atom_site_aniso_label
_atom_site_aniso_U_11
_atom_site_aniso_U_22
_atom_site_aniso_U_33
_atom_site_aniso_U_23
_atom_site_aniso_U_13
_atom_site_aniso_U_12
Zn1 0.02073(17) 0.01878(18) 0.02214(18) -0.00030(14) 0.00043(12) 0.00118(14)
N1 0.0298(12) 0.0214(12) 0.0200(11) 0.0000(9) 0.0020(9) -0.0009(10)
C1 0.0362(16) 0.0222(15) 0.0285(15) 0.0005(12) 0.0018(12) 0.0033(12)
C2 0.0494(19) 0.0223(16) 0.0291(15) 0.0044(12) 0.0005(13) 0.0029(14)
C3 0.0496(19) 0.0214(15) 0.0272(15) -0.0015(12) 0.0092(13) -0.0069(13)
C4 0.0379(16) 0.0232(17) 0.0300(14) -0.0056(11) 0.0088(12) -0.0081(12)
C5 0.0282(13) 0.0196(13) 0.0277(13) -0.0046(12) 0.0048(10) -0.0037(12)
C6 0.0255(13) 0.0229(15) 0.0300(15) -0.0039(11) 0.0028(11) -0.0022(11)
N2 0.0183(10) 0.0199(12) 0.0278(12) -0.0031(9) 0.0007(9) 0.0013(9)
C7 0.0256(13) 0.0212(14) 0.0289(14) 0.0016(11) 0.0006(11) 0.0056(11)
N7 0.047(2) 0.120(5) 0.116(4) 0.033(4) 0.007(2) -0.005(3)
C8 0.0312(16) 0.0319(17) 0.0387(17) -0.0058(14) 0.0013(13) 0.0084(13)
C9 0.0195(13) 0.0257(15) 0.0317(15) -0.0032(12) 0.0027(11) 0.0038(11)
C10 0.0297(15) 0.0353(18) 0.0341(16) 0.0025(13) 0.0052(12) 0.0039(13)
C11 0.0328(15) 0.054(2) 0.0306(15) -0.0030(17) -0.0017(12) 0.0038(17)
C12 0.0322(16) 0.044(2) 0.0398(18) -0.0155(16) -0.0023(13) 0.0053(14)
C13 0.0293(15) 0.0334(18) 0.0465(19) -0.0059(15) -0.0009(13) -0.0012(13)
C14 0.0259(14) 0.0294(16) 0.0322(15) 0.0012(12) 0.0001(11) 0.0009(12)
N3 0.0229(11) 0.0221(12) 0.0246(11) 0.0010(9) 0.0003(9) 0.0021(9)
C15 0.0289(14) 0.0209(14) 0.0300(15) 0.0003(11) 0.0036(11) 0.0032(11)
C16 0.0312(16) 0.0279(16) 0.0346(16) -0.0035(13) 0.0048(12) 0.0035(12)
C17 0.0245(14) 0.0344(18) 0.0375(17) -0.0024(14) 0.0003(12) 0.0081(13)
C18 0.0266(14) 0.0294(16) 0.0329(15) -0.0034(12) 0.0019(11) -0.0003(12)
C19 0.0245(12) 0.0251(15) 0.0210(12) -0.0025(11) -0.0018(9) 0.0013(12)
C20 0.0266(14) 0.0227(15) 0.0255(14) -0.0027(11) -0.0001(11) -0.0038(11)
N4 0.0263(11) 0.0188(12) 0.0230(11) -0.0023(9) -0.0012(9) -0.0001(9)
C21 0.0378(16) 0.0176(14) 0.0296(15) -0.0045(11) 0.0040(12) 0.0018(12)
C22 0.0478(19) 0.0213(15) 0.0432(19) -0.0057(13) 0.0138(15) -0.0082(13)
C23 0.0298(15) 0.0207(15) 0.0343(16) -0.0071(12) 0.0054(12) -0.0040(11)
C24 0.0265(15) 0.0273(16) 0.0463(19) -0.0105(14) 0.0031(13) -0.0006(12)
C25 0.0314(17) 0.0315(18) 0.061(2) -0.0122(16) 0.0131(16) -0.0031(13)
C26 0.0443(19) 0.0339(19) 0.046(2) -0.0209(15) 0.0202(15) -0.0164(15)
C27 0.0380(17) 0.0277(17) 0.0345(16) -0.0070(13) 0.0041(13) -0.0120(13)
C28 0.0268(14) 0.0238(15) 0.0345(15) -0.0083(12) 0.0018(12) -0.0044(11)
N5 0.0213(10) 0.0203(12) 0.0251(11) 0.0006(10) 0.0005(8) -0.0002(9)
C29 0.0243(13) 0.0249(15) 0.0263(14) 0.0006(11) 0.0010(10) 0.0002(11)
C30 0.0341(15) 0.0237(16) 0.0340(16) 0.0016(12) 0.0019(12) -0.0032(12)
C31 0.0427(18) 0.0281(18) 0.0347(17) -0.0058(13) -0.0014(13) -0.0093(14)
C32 0.0393(18) 0.0311(17) 0.0282(15) -0.0033(13) -0.0008(13) -0.0056(13)
C33 0.0232(12) 0.0256(15) 0.0255(13) -0.0011(11) 0.0001(10) -0.0003(11)
C34 0.0261(13) 0.0288(16) 0.0214(13) 0.0018(11) 0.0011(11) 0.0021(11)
N6 0.0212(11) 0.0230(12) 0.0243(11) 0.0038(9) 0.0038(9) 0.0024(9)
C35 0.0306(15) 0.0243(15) 0.0272(14) 0.0059(12) 0.0057(12) -0.0005(12)
C36 0.0280(15) 0.040(2) 0.0412(18) 0.0204(15) 0.0034(13) 0.0039(13)
C37 0.0295(15) 0.0402(18) 0.0240(14) 0.0077(13) 0.0015(11) -0.0047(13)
C38 0.051(2) 0.063(3) 0.0394(19) -0.0071(18) 0.0125(16) -0.026(2)
C39 0.050(2) 0.103(4) 0.046(2) 0.005(2) 0.0019(18) -0.044(2)
C40 0.0298(18) 0.113(4) 0.045(2) 0.013(2) 0.0029(15) -0.007(2)
C41 0.0324(18) 0.092(3) 0.046(2) 0.023(2) 0.0108(15) 0.016(2)
C42 0.0304(16) 0.049(2) 0.0359(17) 0.0082(15) 0.0048(13) 0.0068(15)
C43 0.058(3) 0.054(3) 0.064(3) 0.003(2) 0.006(2) -0.008(2)
C44 0.065(3) 0.092(5) 0.065(3) -0.008(3) 0.000(2) 0.023(3)
C45 0.115(6) 0.083(5) 0.083(4) -0.026(4) -0.007(4) 0.011(4)
C46 0.155(7) 0.061(4) 0.044(3) -0.016(2) 0.017(3) -0.013(4)
O1 0.097(3) 0.076(3) 0.065(2) -0.005(2) 0.017(2) -0.026(2)
C47 0.074(3) 0.098(5) 0.060(3) -0.022(3) 0.023(3) -0.026(3)
O2 0.179(8) 0.161(8) 0.200(9) -0.057(6) 0.093(7) -0.082(7)
C48 0.092(4) 0.098(5) 0.080(4) -0.009(4) 0.026(3) -0.007(4)
Cl10 0.0373(4) 0.0314(4) 0.0377(4) 0.0101(3) 0.0025(3) 0.0012(3)
O11 0.0357(12) 0.0348(14) 0.0507(15) -0.0016(11) -0.0042(11) 0.0093(10)
O12 0.0528(17) 0.061(2) 0.0650(19) 0.0248(16) 0.0251(15) 0.0157(15)
O13 0.0308(12) 0.068(2) 0.0530(16) 0.0310(15) 0.0005(11) -0.0040(12)
O14 0.095(3) 0.0335(17) 0.0547(18) 0.0025(13) -0.0139(17) 0.0020(15)
Cl20 0.0543(5) 0.0292(4) 0.0321(4) -0.0037(3) 0.0114(3) -0.0078(3)
O21 0.103(3) 0.053(2) 0.087(3) -0.0191(18) 0.057(2) -0.0126(19)
O22 0.073(2) 0.071(2) 0.0398(15) -0.0017(15) 0.0166(14) -0.0281(17)
O23 0.078(3) 0.054(2) 0.113(3) 0.022(2) -0.006(2) -0.002(2)
O24 0.086(3) 0.075(3) 0.0551(19) -0.0139(18) 0.0111(17) -0.044(2)

loop_
_atom_type_symbol
_atom_type_description
_atom_type_scat_dispersion_real
_atom_type_scat_dispersion_imag
_atom_type_scat_source
C C 0.0181 0.0091 'International Tables Vol C Tables 4.2.6.8 and 6.1.1.4'
H H 0.0000 0.0000 'International Tables Vol C Tables 4.2.6.8 and 6.1.1.4'
N N 0.0311 0.0180 'International Tables Vol C Tables 4.2.6.8 and 6.1.1.4'
O O 0.0492 0.0322 'International Tables Vol C Tables 4.2.6.8 and 6.1.1.4'
Cl Cl 0.3639 0.7018 'International Tables Vol C Tables 4.2.6.8 and 6.1.1.4'
Zn Zn -1.5491 0.6778 'International Tables Vol C Tables 4.2.6.8 and 6.1.1.4'

loop_
_geom_angle_atom_site_label_1
_geom_angle_atom_site_label_2
_geom_angle_atom_site_label_3
_geom_angle
N1 Zn1 N5 95.86(10)
N1 Zn1 N2 77.32(10)
N5 Zn1 N2 92.63(9)
N1 Zn1 N3 95.57(9)
N5 Zn1 N3 88.70(9)
N2 Zn1 N3 172.85(9)
N1 Zn1 N6 169.31(9)
N5 Zn1 N6 76.81(10)
N2 Zn1 N6 95.07(9)
N3 Zn1 N6 92.07(9)
N1 Zn1 N4 93.47(9)
N5 Zn1 N4 163.71(9)
N2 Zn1 N4 102.44(9)
N3 Zn1 N4 77.11(9)
N6 Zn1 N4 95.52(9)
C1 N1 C5 117.6(3)
C1 N1 Zn1 129.1(2)
C5 N1 Zn1 112.98(19)
N1 C1 C2 122.9(3)
N1 C1 H1A 118.5
C2 C1 H1A 118.5
C3 C2 C1 118.6(3)
C3 C2 H2A 120.7
C1 C2 H2A 120.7
C2 C3 C4 119.3(3)
C2 C3 H3A 120.3
C4 C3 H3A 120.3
C5 C4 C3 118.4(3)
C5 C4 H4A 120.8
C3 C4 H4A 120.8
N1 C5 C4 123.1(3)
N1 C5 C6 115.7(2)
C4 C5 C6 121.2(3)
N2 C6 C5 119.5(3)
N2 C6 H6A 120.3
C5 C6 H6A 120.3
C6 N2 C7 119.7(2)
C6 N2 Zn1 114.2(2)
C7 N2 Zn1 126.00(18)
N2 C7 C9 109.4(2)
N2 C7 C8 114.6(3)
C9 C7 C8 110.9(2)
N2 C7 H7A 107.2
C9 C7 H7A 107.2
C8 C7 H7A 107.2
C7 C8 H8A 109.5
C7 C8 H8B 109.5
H8A C8 H8B 109.5
C7 C8 H8C 109.5
H8A C8 H8C 109.5
H8B C8 H8C 109.5
C10 C9 C14 118.1(3)
C10 C9 C7 119.3(3)
C14 C9 C7 122.5(3)
C9 C10 C11 121.3(3)
C9 C10 H10A 119.4
C11 C10 H10A 119.4
C12 C11 C10 119.9(3)
C12 C11 H11A 120.1
C10 C11 H11A 120.1
C11 C12 C13 119.4(3)
C11 C12 H12A 120.3
C13 C12 H12A 120.3
C14 C13 C12 120.2(4)
C14 C13 H13A 119.9
C12 C13 H13A 119.9
C13 C14 C9 121.2(3)
C13 C14 H14A 119.4
C9 C14 H14A 119.4
C15 N3 C19 117.6(3)
C15 N3 Zn1 129.0(2)
C19 N3 Zn1 113.0(2)
N3 C15 C16 122.9(3)
N3 C15 H15A 118.5
C16 C15 H15A 118.5
C17 C16 C15 119.1(3)
C17 C16 H16A 120.5
C15 C16 H16A 120.5
C16 C17 C18 118.6(3)
C16 C17 H17A 120.7
C18 C17 H17A 120.7
C19 C18 C17 118.8(3)
C19 C18 H18A 120.6
C17 C18 H18A 120.6
N3 C19 C18 122.9(3)
N3 C19 C20 116.0(2)
C18 C19 C20 121.0(3)
N4 C20 C19 121.0(3)
N4 C20 H20A 119.5
C19 C20 H20A 119.5
C20 N4 C21 120.0(3)
C20 N4 Zn1 112.5(2)
C21 N4 Zn1 127.48(19)
N4 C21 C23 109.4(3)
N4 C21 C22 115.0(3)
C23 C21 C22 109.3(3)
N4 C21 H21A 107.6
C23 C21 H21A 107.6
C22 C21 H21A 107.6
C21 C22 H22A 109.5
C21 C22 H22B 109.5
H22A C22 H22B 109.5
C21 C22 H22C 109.5
H22A C22 H22C 109.5
H22B C22 H22C 109.5
C28 C23 C24 119.1(3)
C28 C23 C21 121.0(3)
C24 C23 C21 119.7(3)
C25 C24 C23 120.2(3)
C25 C24 H24A 119.9
C23 C24 H24A 119.9
C24 C25 C26 120.5(3)
C24 C25 H25A 119.7
C26 C25 H25A 119.7
C25 C26 C27 119.1(3)
C25 C26 H26A 120.5
C27 C26 H26A 120.5
C28 C27 C26 120.3(3)
C28 C27 H27A 119.9
C26 C27 H27A 119.9
C27 C28 C23 120.7(3)
C27 C28 H28A 119.7
C23 C28 H28A 119.7
C29 N5 C33 119.0(3)
C29 N5 Zn1 126.7(2)
C33 N5 Zn1 113.8(2)
N5 C29 C30 122.2(3)
N5 C29 H29A 118.9
C30 C29 H29A 118.9
C31 C30 C29 118.6(3)
C31 C30 H30A 120.7
C29 C30 H30A 120.7
C30 C31 C32 119.7(3)
C30 C31 H31A 120.2
C32 C31 H31A 120.2
C33 C32 C31 118.0(3)
C33 C32 H32A 121.0
C31 C32 H32A 121.0
N5 C33 C32 122.4(3)
N5 C33 C34 116.3(3)
C32 C33 C34 121.3(3)
N6 C34 C33 119.5(3)
N6 C34 H34A 120.2
C33 C34 H34A 120.2
C34 N6 C35 121.2(3)
C34 N6 Zn1 113.2(2)
C35 N6 Zn1 125.53(19)
N6 C35 C37 109.8(3)
N6 C35 C36 114.8(3)
C37 C35 C36 110.1(3)
N6 C35 H35A 107.3
C37 C35 H35A 107.3
C36 C35 H35A 107.3
C35 C36 H36A 109.5
C35 C36 H36B 109.5
H36A C36 H36B 109.5
C35 C36 H36C 109.5
H36A C36 H36C 109.5
H36B C36 H36C 109.5
C38 C37 C42 118.5(3)
C38 C37 C35 120.0(4)
C42 C37 C35 121.5(3)
C37 C38 C39 119.9(5)
C37 C38 H38A 120.1
C39 C38 H38A 120.1
C40 C39 C38 119.8(5)
C40 C39 H39A 120.1
C38 C39 H39A 120.1
C41 C40 C39 119.6(4)
C41 C40 H40A 120.2
C39 C40 H40A 120.2
C40 C41 C42 121.0(5)
C40 C41 H41A 119.5
C42 C41 H41A 119.5
C37 C42 C41 121.3(4)
C37 C42 H42A 119.4
C41 C42 H42A 119.4
N7 C43 C44 178.7(7)
C43 C44 H44A 109.5
C43 C44 H44C 109.5
H44A C44 H44C 109.5
C43 C44 H44B 109.5
H44A C44 H44B 109.5
H44C C44 H44B 109.5
C46 C45 H45C 109.5
C46 C45 H45A 109.5
H45C C45 H45A 109.5
C46 C45 H45B 109.5
H45C C45 H45B 109.5
H45A C45 H45B 109.5
O1 C46 C45 109.1(6)
O1 C46 H46A 109.9
C45 C46 H46A 109.9
O1 C46 H46B 109.9
C45 C46 H46B 109.9
H46A C46 H46B 108.3
C47 O1 C46 117.1(6)
O2 C47 O1 128.6(9)
O2 C47 C48 118.8(8)
O1 C47 C48 112.7(5)
C47 C48 H48C 109.5
C47 C48 H48A 109.5
H48C C48 H48A 109.5
C47 C48 H48B 109.5
H48C C48 H48B 109.5
H48A C48 H48B 109.5
O14 Cl10 O11 109.66(17)
O14 Cl10 O12 111.8(2)
O11 Cl10 O12 108.3(2)
O14 Cl10 O13 109.0(2)
O11 Cl10 O13 108.51(19)
O12 Cl10 O13 109.57(17)
O21 Cl20 O22 108.6(2)
O21 Cl20 O23 107.6(3)
O22 Cl20 O23 111.2(3)
O21 Cl20 O24 110.0(3)
O22 Cl20 O24 109.8(2)
O23 Cl20 O24 109.6(3)

loop_
_geom_bond_atom_site_label_1
_geom_bond_atom_site_label_2
_geom_bond_distance
Zn1 N1 2.155(2)
Zn1 N5 2.157(2)
Zn1 N2 2.158(2)
Zn1 N3 2.175(2)
Zn1 N6 2.189(2)
Zn1 N4 2.199(2)
N1 C1 1.330(4)
N1 C5 1.358(4)
C1 C2 1.397(5)
C1 H1A 0.9500
C2 C3 1.378(5)
C2 H2A 0.9500
C3 C4 1.388(5)
C3 H3A 0.9500
C4 C5 1.378(4)
C4 H4A 0.9500
C5 C6 1.477(4)
C6 N2 1.268(4)
C6 H6A 0.9500
N2 C7 1.491(4)
C7 C9 1.510(4)
C7 C8 1.517(4)
C7 H7A 1.0000
N7 C43 1.131(7)
C8 H8A 0.9800
C8 H8B 0.9800
C8 H8C 0.9800
C9 C10 1.386(5)
C9 C14 1.399(5)
C10 C11 1.391(5)
C10 H10A 0.9500
C11 C12 1.385(6)
C11 H11A 0.9500
C12 C13 1.395(6)
C12 H12A 0.9500
C13 C14 1.375(5)
C13 H13A 0.9500
C14 H14A 0.9500
N3 C15 1.340(4)
N3 C19 1.345(4)
C15 C16 1.389(5)
C15 H15A 0.9500
C16 C17 1.379(5)
C16 H16A 0.9500
C17 C18 1.390(5)
C17 H17A 0.9500
C18 C19 1.386(4)
C18 H18A 0.9500
C19 C20 1.480(4)
C20 N4 1.267(4)
C20 H20A 0.9500
N4 C21 1.479(4)
C21 C23 1.521(5)
C21 C22 1.534(5)
C21 H21A 1.0000
C22 H22A 0.9800
C22 H22B 0.9800
C22 H22C 0.9800
C23 C28 1.388(5)
C23 C24 1.393(4)
C24 C25 1.388(6)
C24 H24A 0.9500
C25 C26 1.389(6)
C25 H25A 0.9500
C26 C27 1.395(5)
C26 H26A 0.9500
C27 C28 1.384(5)
C27 H27A 0.9500
C28 H28A 0.9500
N5 C29 1.331(4)
N5 C33 1.336(4)
C29 C30 1.394(5)
C29 H29A 0.9500
C30 C31 1.367(5)
C30 H30A 0.9500
C31 C32 1.394(5)
C31 H31A 0.9500
C32 C33 1.386(5)
C32 H32A 0.9500
C33 C34 1.474(4)
C34 N6 1.275(4)
C34 H34A 0.9500
N6 C35 1.474(4)
C35 C37 1.522(4)
C35 C36 1.526(4)
C35 H35A 1.0000
C36 H36A 0.9800
C36 H36B 0.9800
C36 H36C 0.9800
C37 C38 1.382(6)
C37 C42 1.382(5)
C38 C39 1.418(7)
C38 H38A 0.9500
C39 C40 1.398(9)
C39 H39A 0.9500
C40 C41 1.338(9)
C40 H40A 0.9500
C41 C42 1.395(5)
C41 H41A 0.9500
C42 H42A 0.9500
C43 C44 1.430(7)
C44 H44A 0.9800
C44 H44C 0.9800
C44 H44B 0.9800
C45 C46 1.466(11)
C45 H45C 0.9800
C45 H45A 0.9800
C45 H45B 0.9800
C46 O1 1.406(9)
C46 H46A 0.9900
C46 H46B 0.9900
O1 C47 1.367(8)
C47 O2 1.186(9)
C47 C48 1.495(12)
C48 H48C 0.9800
C48 H48A 0.9800
C48 H48B 0.9800
Cl10 O14 1.418(3)
Cl10 O11 1.425(3)
Cl10 O12 1.439(3)
Cl10 O13 1.440(3)
Cl20 O21 1.414(4)
Cl20 O22 1.427(3)
Cl20 O23 1.431(4)
Cl20 O24 1.435(3)

loop_
_geom_hbond_atom_site_label_D
_geom_hbond_atom_site_label_H
_geom_hbond_atom_site_label_A
_geom_hbond_distance_DH
_geom_hbond_distance_HA
_geom_hbond_distance_DA
_geom_hbond_angle_DHA
_geom_hbond_site_symmetry_A
C7 H7A O23 1.00 2.59 3.446(5) 143.2 .
C21 H21A O23 1.00 2.84 3.837(5) 175.7 .
C35 H35A O23 1.00 2.59 3.490(6) 149.2 .
C1 H1A O11 0.95 3.09 3.371(4) 99.1 1_545
C15 H15A O12 0.95 2.59 3.065(4) 111.2 1_545
C29 H29A O13 0.95 2.35 3.131(4) 139.6 1_545
